data_4502982
loop_
_publ_author_name
'Kukovec, Boris-Marko'
'Venter, Gerhard A.'
'Oliver, Clive L.'

_publ_section_title
;
 Structural and DFT Studies on the Polymorphism of a Cadmium(II)
 Dipicolinate Coordination Polymer
;
_journal_issue 1
_journal_name_full 'Crystal Growth &amp; Design'
_journal_page_first 456
_journal_paper_doi 10.1021/cg201285g
_journal_volume 12
_journal_year 2012
_chemical_formula_moiety 'C14 H12 Cd2 N2 O11'
_chemical_formula_sum 'C14 H12 Cd2 N2 O11'
_chemical_formula_weight 609.06
_chemical_name_systematic
; 
 ? 
;
_space_group_IT_number 13
_symmetry_cell_setting monoclinic
_symmetry_space_group_name_Hall '-P 2yc'
_symmetry_space_group_name_H-M 'P 1 2/c 1'
_atom_sites_solution_hydrogens geom
_atom_sites_solution_primary direct
_atom_sites_solution_secondary difmap
_audit_creation_method SHELXL-97
_cell_angle_alpha 90.00
_cell_angle_beta 93.542(3)
_cell_angle_gamma 90.00
_cell_formula_units_Z 4
_cell_length_a 13.4961(15)
_cell_length_b 9.3830(10)
_cell_length_c 13.5797(15)
_cell_measurement_reflns_used 113
_cell_measurement_temperature 173(2)
_cell_measurement_theta_max 31.98
_cell_measurement_theta_min 9.35
_cell_volume 1716.4(3)
_computing_cell_refinement 'APEX2 v2010.1-2 (Bruker AXS)'
_computing_data_collection 'Bruker Instrument Service v2008, 7, 0, 0'
_computing_data_reduction 'SAINT V7.60A (Bruker AXS, 2008)'
_computing_publication_material 'SHELXL-97 (Sheldrick, 1997)'
_computing_structure_refinement 'SHELXL-97 (Sheldrick, 1997)'
_computing_structure_solution 'SHELXS-97 (Sheldrick, 1990)'
_diffrn_ambient_temperature 173(2)
_diffrn_measured_fraction_theta_full 0.998
_diffrn_measured_fraction_theta_max 0.998
_diffrn_measurement_device_type 'Bruker APEX-II CCD'
_diffrn_measurement_method '\f-scan and \w-scan'
_diffrn_radiation_monochromator graphite
_diffrn_radiation_source 'fine-focus sealed tube'
_diffrn_radiation_type MoK\a
_diffrn_radiation_wavelength 0.71073
_diffrn_reflns_av_R_equivalents 0.0536
_diffrn_reflns_av_sigmaI/netI 0.0404
_diffrn_reflns_limit_h_max 17
_diffrn_reflns_limit_h_min -17
_diffrn_reflns_limit_k_max 11
_diffrn_reflns_limit_k_min -11
_diffrn_reflns_limit_l_max 17
_diffrn_reflns_limit_l_min -17
_diffrn_reflns_number 23770
_diffrn_reflns_theta_full 27.00
_diffrn_reflns_theta_max 27.00
_diffrn_reflns_theta_min 2.17
_exptl_absorpt_coefficient_mu 2.546
_exptl_absorpt_correction_T_max 0.75
_exptl_absorpt_correction_T_min 0.68
_exptl_absorpt_correction_type multi-scan
_exptl_absorpt_process_details 'SADABS V2008/1 (Bruker AXS)'
_exptl_crystal_colour colourless
_exptl_crystal_density_diffrn 2.357
_exptl_crystal_density_method 'not measured'
_exptl_crystal_description prism
_exptl_crystal_F_000 1176
_exptl_crystal_size_max 0.17
_exptl_crystal_size_mid 0.09
_exptl_crystal_size_min 0.08
_refine_diff_density_max 0.544
_refine_diff_density_min -0.724
_refine_diff_density_rms 0.127
_refine_ls_extinction_method none
_refine_ls_goodness_of_fit_ref 1.015
_refine_ls_hydrogen_treatment mixed
_refine_ls_matrix_type full
_refine_ls_number_parameters 281
_refine_ls_number_reflns 3733
_refine_ls_number_restraints 6
_refine_ls_restrained_S_all 1.015
_refine_ls_R_factor_all 0.0423
_refine_ls_R_factor_gt 0.0266
_refine_ls_shift/su_max 0.001
_refine_ls_shift/su_mean 0.000
_refine_ls_structure_factor_coef Fsqd
_refine_ls_weighting_details 'calc w=1/[\s^2^(Fo^2^)+(0.0297P)^2^+0.0565P] where P=(Fo^2^+2Fc^2^)/3'
_refine_ls_weighting_scheme calc
_refine_ls_wR_factor_gt 0.0583
_refine_ls_wR_factor_ref 0.0636
_reflns_number_gt 2903
_reflns_number_total 3733
_reflns_threshold_expression >2sigma(I)
_cod_data_source_file cg201285g_si_004.cif
_cod_data_source_block 2
_cod_original_sg_symbol_H-M 'P 2/c'
_cod_database_code 4502982

loop_
_symmetry_equiv_pos_as_xyz
'x, y, z'
'-x, y, -z+1/2'
'-x, -y, -z'
'x, -y, z-1/2'

loop_
_atom_site_label
_atom_site_type_symbol
_atom_site_fract_x
_atom_site_fract_y
_atom_site_fract_z
_atom_site_U_iso_or_equiv
_atom_site_adp_type
_atom_site_occupancy
_atom_site_symmetry_multiplicity
_atom_site_calc_flag
_atom_site_refinement_flags
Cd1 Cd 0.113668(17) 0.30425(2) 0.199034(15) 0.01293(8) Uani 1 1 d .
Cd2 Cd 0.386101(17) 0.33725(2) 0.297941(15) 0.01372(8) Uani 1 1 d .
N1 N 0.10291(19) 0.0700(3) 0.14636(17) 0.0132(6) Uani 1 1 d .
N2 N 0.39581(19) 0.5678(3) 0.36387(17) 0.0144(6) Uani 1 1 d .
O1 O 0.16112(18) 0.4358(3) 0.07006(16) 0.0208(6) Uani 1 1 d D
H11 H 0.2170(17) 0.471(4) 0.079(2) 0.025 Uiso 1 1 d D
H12 H 0.154(3) 0.408(4) 0.0134(15) 0.025 Uiso 1 1 d D
O2 O 0.0000 0.4794(3) 0.2500 0.0150(7) Uani 1 2 d SD
H21 H 0.031(2) 0.536(3) 0.289(2) 0.018 Uiso 1 1 d D
O3 O -0.05690(16) 0.2372(2) 0.14792(14) 0.0159(5) Uani 1 1 d .
O4 O -0.15749(17) 0.0570(2) 0.09916(15) 0.0194(5) Uani 1 1 d .
O5 O 0.27312(17) 0.1941(2) 0.20908(15) 0.0164(5) Uani 1 1 d .
O6 O 0.36043(18) 0.0037(3) 0.16406(18) 0.0273(6) Uani 1 1 d .
O7 O 0.32402(18) 0.2227(3) 0.42675(16) 0.0197(5) Uani 1 1 d D
H71 H 0.2677(17) 0.189(4) 0.418(2) 0.024 Uiso 1 1 d D
H72 H 0.325(3) 0.275(3) 0.4758(18) 0.024 Uiso 1 1 d D
O8 O 0.5000 0.1628(3) 0.2500 0.0172(7) Uani 1 2 d SD
H81 H 0.458(2) 0.108(3) 0.221(2) 0.021 Uiso 1 1 d D
O9 O 0.22757(16) 0.4584(2) 0.27954(14) 0.0156(5) Uani 1 1 d .
O10 O 0.13715(16) 0.6107(2) 0.36374(15) 0.0186(5) Uani 1 1 d .
O11 O 0.55773(16) 0.4111(2) 0.35107(14) 0.0164(5) Uani 1 1 d .
O12 O 0.65588(17) 0.5836(2) 0.41725(15) 0.0195(5) Uani 1 1 d .
C1 C -0.0745(2) 0.1078(3) 0.1226(2) 0.0137(7) Uani 1 1 d .
C2 C 0.0148(2) 0.0099(3) 0.1246(2) 0.0144(7) Uani 1 1 d .
C3 C 0.0058(3) -0.1358(4) 0.1078(2) 0.0177(7) Uani 1 1 d .
H3 H -0.0575 -0.1772 0.0924 0.021 Uiso 1 1 calc R
C4 C 0.0902(3) -0.2198(4) 0.1136(2) 0.0193(8) Uani 1 1 d .
H4 H 0.0855 -0.3196 0.1028 0.023 Uiso 1 1 calc R
C5 C 0.1817(3) -0.1564(3) 0.1355(2) 0.0172(7) Uani 1 1 d .
H5 H 0.2407 -0.2119 0.1400 0.021 Uiso 1 1 calc R
C6 C 0.1853(2) -0.0103(3) 0.1507(2) 0.0142(7) Uani 1 1 d .
C7 C 0.2814(2) 0.0674(3) 0.1767(2) 0.0158(7) Uani 1 1 d .
C8 C 0.2180(2) 0.5645(3) 0.3346(2) 0.0149(7) Uani 1 1 d .
C9 C 0.3121(2) 0.6434(4) 0.3673(2) 0.0168(7) Uani 1 1 d .
C10 C 0.3115(3) 0.7844(4) 0.3961(2) 0.0225(8) Uani 1 1 d .
H10 H 0.2507 0.8342 0.4007 0.027 Uiso 1 1 calc R
C11 C 0.4012(3) 0.8515(4) 0.4182(3) 0.0256(8) Uani 1 1 d .
H11A H 0.4031 0.9496 0.4354 0.031 Uiso 1 1 calc R
C12 C 0.4885(3) 0.7737(4) 0.4150(2) 0.0202(8) Uani 1 1 d .
H12A H 0.5510 0.8177 0.4301 0.024 Uiso 1 1 calc R
C13 C 0.4829(2) 0.6307(3) 0.3893(2) 0.0154(7) Uani 1 1 d .
C14 C 0.5736(2) 0.5346(4) 0.3858(2) 0.0159(7) Uani 1 1 d .

loop_
_atom_site_aniso_label
_atom_site_aniso_U_11
_atom_site_aniso_U_22
_atom_site_aniso_U_33
_atom_site_aniso_U_23
_atom_site_aniso_U_13
_atom_site_aniso_U_12
Cd1 0.00888(14) 0.01346(14) 0.01648(12) -0.00106(8) 0.00098(9) -0.00037(10)
Cd2 0.00865(14) 0.01455(14) 0.01800(12) -0.00151(8) 0.00120(9) -0.00043(10)
N1 0.0116(15) 0.0134(15) 0.0145(12) 0.0001(10) 0.0007(10) 0.0012(12)
N2 0.0104(15) 0.0167(15) 0.0159(12) -0.0013(10) 0.0004(11) -0.0008(12)
O1 0.0167(14) 0.0275(15) 0.0182(11) 0.0001(10) 0.0009(11) -0.0064(12)
O2 0.0112(19) 0.0126(19) 0.0207(16) 0.000 -0.0021(13) 0.000
O3 0.0130(13) 0.0166(13) 0.0179(10) -0.0026(9) -0.0010(9) -0.0021(10)
O4 0.0115(13) 0.0183(13) 0.0280(12) -0.0009(9) -0.0019(10) -0.0012(11)
O5 0.0100(13) 0.0155(13) 0.0235(11) -0.0058(9) -0.0016(10) -0.0014(10)
O6 0.0117(14) 0.0244(15) 0.0451(14) -0.0146(11) -0.0026(11) 0.0039(11)
O7 0.0142(14) 0.0278(15) 0.0172(11) -0.0043(9) 0.0011(10) -0.0084(11)
O8 0.009(2) 0.016(2) 0.0259(18) 0.000 -0.0060(14) 0.000
O9 0.0100(12) 0.0166(13) 0.0198(10) -0.0056(9) -0.0016(9) -0.0004(10)
O10 0.0094(13) 0.0219(14) 0.0243(11) -0.0058(9) 0.0002(10) 0.0023(11)
O11 0.0122(13) 0.0167(13) 0.0203(11) -0.0035(9) 0.0002(9) -0.0016(10)
O12 0.0105(13) 0.0212(14) 0.0263(12) -0.0055(9) -0.0018(10) -0.0015(11)
C1 0.0110(18) 0.0163(18) 0.0140(14) 0.0012(12) 0.0012(13) -0.0016(14)
C2 0.0145(18) 0.0148(18) 0.0139(14) 0.0011(12) 0.0003(13) -0.0010(14)
C3 0.0121(19) 0.0194(19) 0.0216(16) -0.0027(13) 0.0007(13) -0.0023(15)
C4 0.021(2) 0.0107(18) 0.0264(17) -0.0011(13) 0.0002(15) -0.0007(15)
C5 0.0130(19) 0.0173(19) 0.0212(16) -0.0005(12) -0.0014(14) 0.0049(14)
C6 0.0107(18) 0.0169(18) 0.0147(14) -0.0016(12) -0.0001(13) 0.0005(14)
C7 0.0128(19) 0.0168(18) 0.0174(15) -0.0030(12) -0.0029(13) -0.0017(15)
C8 0.0095(18) 0.0182(18) 0.0166(14) 0.0016(12) -0.0021(13) -0.0016(14)
C9 0.0141(19) 0.0195(19) 0.0166(15) 0.0004(12) 0.0000(13) 0.0014(15)
C10 0.018(2) 0.0172(19) 0.0315(18) -0.0051(14) -0.0028(15) 0.0013(16)
C11 0.019(2) 0.014(2) 0.042(2) -0.0066(15) -0.0066(17) 0.0009(16)
C12 0.014(2) 0.0184(19) 0.0272(17) -0.0019(13) -0.0055(14) -0.0026(15)
C13 0.0123(18) 0.0175(18) 0.0159(14) 0.0001(12) -0.0015(13) -0.0022(15)
C14 0.0128(19) 0.0214(19) 0.0138(14) 0.0002(12) 0.0033(13) -0.0021(15)

loop_
_atom_type_symbol
_atom_type_description
_atom_type_scat_dispersion_real
_atom_type_scat_dispersion_imag
_atom_type_scat_source
C C 0.0033 0.0016 'International Tables Vol C Tables 4.2.6.8 and 6.1.1.4'
H H 0.0000 0.0000 'International Tables Vol C Tables 4.2.6.8 and 6.1.1.4'
Cd Cd -0.8075 1.2024 'International Tables Vol C Tables 4.2.6.8 and 6.1.1.4'
N N 0.0061 0.0033 'International Tables Vol C Tables 4.2.6.8 and 6.1.1.4'
O O 0.0106 0.0060 'International Tables Vol C Tables 4.2.6.8 and 6.1.1.4'

loop_
_geom_angle_atom_site_label_1
_geom_angle_atom_site_label_2
_geom_angle_atom_site_label_3
_geom_angle
_geom_angle_site_symmetry_1
_geom_angle_site_symmetry_3
O1 Cd1 N1 107.08(8) . .
O1 Cd1 O9 79.35(8) . .
N1 Cd1 O9 139.55(9) . .
O1 Cd1 O3 162.58(8) . 2
N1 Cd1 O3 90.08(8) . 2
O9 Cd1 O3 89.59(7) . 2
O1 Cd1 O2 93.82(8) . .
N1 Cd1 O2 135.79(8) . .
O9 Cd1 O2 81.58(7) . .
O3 Cd1 O2 71.08(7) 2 .
O1 Cd1 O5 89.04(8) . .
N1 Cd1 O5 69.19(8) . .
O9 Cd1 O5 71.08(8) . .
O3 Cd1 O5 100.15(7) 2 .
O2 Cd1 O5 151.48(6) . .
O1 Cd1 O3 103.10(8) . .
N1 Cd1 O3 68.15(8) . .
O9 Cd1 O3 150.92(7) . .
O3 Cd1 O3 80.16(8) 2 .
O2 Cd1 O3 69.37(6) . .
O5 Cd1 O3 137.34(7) . .
O1 Cd1 Cd1 127.73(6) . 2
N1 Cd1 Cd1 94.81(6) . 2
O9 Cd1 Cd1 112.91(5) . 2
O3 Cd1 Cd1 45.22(5) 2 2
O2 Cd1 Cd1 43.67(6) . 2
O5 Cd1 Cd1 143.20(5) . 2
O3 Cd1 Cd1 42.90(4) . 2
O7 Cd2 O11 168.17(8) . 2_655
O7 Cd2 O5 82.16(8) . .
O11 Cd2 O5 87.64(8) 2_655 .
O7 Cd2 N2 99.10(8) . .
O11 Cd2 N2 92.53(8) 2_655 .
O5 Cd2 N2 139.02(9) . .
O7 Cd2 O8 99.36(8) . .
O11 Cd2 O8 73.29(7) 2_655 .
O5 Cd2 O8 82.71(7) . .
N2 Cd2 O8 136.29(8) . .
O7 Cd2 O9 86.30(8) . .
O11 Cd2 O9 96.00(7) 2_655 .
O5 Cd2 O9 70.70(8) . .
N2 Cd2 O9 68.54(8) . .
O8 Cd2 O9 151.86(6) . .
O7 Cd2 O11 106.98(8) . .
O11 Cd2 O11 79.63(8) 2_655 .
O5 Cd2 O11 152.43(7) . .
N2 Cd2 O11 66.53(8) . .
O8 Cd2 O11 70.27(6) . .
O9 Cd2 O11 134.55(7) . .
O7 Cd2 Cd2 132.99(7) . 2_655
O11 Cd2 Cd2 46.66(6) 2_655 2_655
O5 Cd2 Cd2 112.40(5) . 2_655
N2 Cd2 Cd2 96.63(6) . 2_655
O8 Cd2 Cd2 43.82(6) . 2_655
O9 Cd2 Cd2 140.50(5) . 2_655
O11 Cd2 Cd2 42.62(4) . 2_655
C2 N1 C6 119.8(3) . .
C2 N1 Cd1 120.6(2) . .
C6 N1 Cd1 119.0(2) . .
C9 N2 C13 119.1(3) . .
C9 N2 Cd2 118.4(2) . .
C13 N2 Cd2 122.2(2) . .
Cd1 O1 H11 114(2) . .
Cd1 O1 H12 122(3) . .
H11 O1 H12 108(3) . .
Cd1 O2 Cd1 92.66(11) . 2
Cd1 O2 H21 108(2) . .
Cd1 O2 H21 124(2) 2 .
C1 O3 Cd1 115.26(16) . 2
C1 O3 Cd1 118.5(2) . .
Cd1 O3 Cd1 91.88(7) 2 .
C7 O5 Cd2 130.7(2) . .
C7 O5 Cd1 118.8(2) . .
Cd2 O5 Cd1 109.96(8) . .
Cd2 O7 H71 117(2) . .
Cd2 O7 H72 111(2) . .
H71 O7 H72 108(3) . .
Cd2 O8 Cd2 92.37(11) 2_655 .
Cd2 O8 H81 136(2) 2_655 .
Cd2 O8 H81 97(2) . .
C8 O9 Cd1 132.9(2) . .
C8 O9 Cd2 115.7(2) . .
Cd1 O9 Cd2 108.03(8) . .
C14 O11 Cd2 122.96(16) . 2_655
C14 O11 Cd2 119.9(2) . .
Cd2 O11 Cd2 90.72(7) 2_655 .
O4 C1 O3 125.7(3) . .
O4 C1 C2 118.4(3) . .
O3 C1 C2 115.8(3) . .
N1 C2 C3 121.4(3) . .
N1 C2 C1 116.5(3) . .
C3 C2 C1 122.1(3) . .
C4 C3 C2 119.1(3) . .
C4 C3 H3 120.4 . .
C2 C3 H3 120.4 . .
C3 C4 C5 119.2(3) . .
C3 C4 H4 120.4 . .
C5 C4 H4 120.4 . .
C4 C5 C6 118.6(3) . .
C4 C5 H5 120.7 . .
C6 C5 H5 120.7 . .
N1 C6 C5 121.9(3) . .
N1 C6 C7 115.9(3) . .
C5 C6 C7 122.2(3) . .
O6 C7 O5 126.1(3) . .
O6 C7 C6 117.9(3) . .
O5 C7 C6 116.0(3) . .
O9 C8 O10 125.7(3) . .
O9 C8 C9 116.5(3) . .
O10 C8 C9 117.8(3) . .
N2 C9 C10 122.6(3) . .
N2 C9 C8 115.2(3) . .
C10 C9 C8 122.2(3) . .
C9 C10 C11 118.6(3) . .
C9 C10 H10 120.7 . .
C11 C10 H10 120.7 . .
C10 C11 C12 119.2(3) . .
C10 C11 H11A 120.4 . .
C12 C11 H11A 120.4 . .
C13 C12 C11 118.9(3) . .
C13 C12 H12A 120.6 . .
C11 C12 H12A 120.6 . .
N2 C13 C12 121.6(3) . .
N2 C13 C14 115.1(3) . .
C12 C13 C14 123.3(3) . .
O12 C14 O11 126.2(3) . .
O12 C14 C13 118.0(3) . .
O11 C14 C13 115.8(3) . .

loop_
_geom_bond_atom_site_label_1
_geom_bond_atom_site_label_2
_geom_bond_distance
_geom_bond_site_symmetry_2
Cd1 O1 2.267(2) .
Cd1 N1 2.313(3) .
Cd1 O9 2.333(2) .
Cd1 O3 2.3448(18) 2
Cd1 O2 2.380(2) .
Cd1 O5 2.384(2) .
Cd1 O3 2.445(2) .
Cd1 Cd1 3.4431(5) 2
Cd2 O7 2.258(2) .
Cd2 O11 2.3107(18) 2_655
Cd2 O5 2.315(2) .
Cd2 N2 2.342(3) .
Cd2 O8 2.364(2) .
Cd2 O9 2.422(2) .
Cd2 O11 2.482(2) .
Cd2 Cd2 3.4120(5) 2_655
N1 C2 1.333(4) .
N1 C6 1.341(4) .
N2 C9 1.337(4) .
N2 C13 1.341(4) .
O1 H11 0.825(18) .
O1 H12 0.813(18) .
O2 Cd1 2.380(2) 2
O2 H21 0.844(17) .
O3 C1 1.280(4) .
O3 Cd1 2.3449(18) 2
O4 C1 1.240(4) .
O5 C7 1.275(4) .
O6 C7 1.244(4) .
O7 H71 0.826(18) .
O7 H72 0.828(18) .
O8 Cd2 2.364(2) 2_655
O8 H81 0.838(18) .
O9 C8 1.256(3) .
O10 C8 1.260(3) .
O11 C14 1.264(4) .
O11 Cd2 2.3106(18) 2_655
O12 C14 1.252(4) .
C1 C2 1.515(4) .
C2 C3 1.390(4) .
C3 C4 1.383(5) .
C3 H3 0.9500 .
C4 C5 1.386(5) .
C4 H4 0.9500 .
C5 C6 1.387(4) .
C5 H5 0.9500 .
C6 C7 1.511(4) .
C8 C9 1.514(5) .
C9 C10 1.379(4) .
C10 C11 1.380(5) .
C10 H10 0.9500 .
C11 C12 1.389(5) .
C11 H11A 0.9500 .
C12 C13 1.388(5) .
C12 H12A 0.9500 .
C13 C14 1.524(4) .

loop_
_geom_torsion_atom_site_label_1
_geom_torsion_atom_site_label_2
_geom_torsion_atom_site_label_3
_geom_torsion_atom_site_label_4
_geom_torsion
_geom_torsion_site_symmetry_1
_geom_torsion_site_symmetry_4
O1 Cd1 N1 C2 -104.1(2) . .
O9 Cd1 N1 C2 162.34(17) . .
O3 Cd1 N1 C2 72.9(2) 2 .
O2 Cd1 N1 C2 10.5(2) . .
O5 Cd1 N1 C2 173.7(2) . .
O3 Cd1 N1 C2 -6.49(19) . .
Cd1 Cd1 N1 C2 27.8(2) 2 .
O1 Cd1 N1 C6 84.9(2) . .
O9 Cd1 N1 C6 -8.7(2) . .
O3 Cd1 N1 C6 -98.18(19) 2 .
O2 Cd1 N1 C6 -160.56(15) . .
O5 Cd1 N1 C6 2.65(18) . .
O3 Cd1 N1 C6 -177.5(2) . .
Cd1 Cd1 N1 C6 -143.21(18) 2 .
O7 Cd2 N2 C9 -76.4(2) . .
O11 Cd2 N2 C9 101.4(2) 2_655 .
O5 Cd2 N2 C9 12.1(3) . .
O8 Cd2 N2 C9 169.67(16) . .
O9 Cd2 N2 C9 5.95(19) . .
O11 Cd2 N2 C9 179.0(2) . .
Cd2 Cd2 N2 C9 148.05(19) 2_655 .
O7 Cd2 N2 C13 110.1(2) . .
O11 Cd2 N2 C13 -72.1(2) 2_655 .
O5 Cd2 N2 C13 -161.45(19) . .
O8 Cd2 N2 C13 -3.9(3) . .
O9 Cd2 N2 C13 -167.6(2) . .
O11 Cd2 N2 C13 5.4(2) . .
Cd2 Cd2 N2 C13 -25.5(2) 2_655 .
O1 Cd1 O2 Cd1 144.90(7) . 2
N1 Cd1 O2 Cd1 25.50(9) . 2
O9 Cd1 O2 Cd1 -136.48(5) . 2
O3 Cd1 O2 Cd1 -44.00(6) 2 2
O5 Cd1 O2 Cd1 -120.06(14) . 2
O3 Cd1 O2 Cd1 42.33(5) . 2
O1 Cd1 O3 C1 107.51(18) . .
N1 Cd1 O3 C1 4.12(17) . .
O9 Cd1 O3 C1 -160.89(17) . .
O3 Cd1 O3 C1 -89.96(17) 2 .
O2 Cd1 O3 C1 -163.31(19) . .
O5 Cd1 O3 C1 4.4(2) . .
Cd1 Cd1 O3 C1 -120.2(2) 2 .
O1 Cd1 O3 Cd1 -132.26(8) . 2
N1 Cd1 O3 Cd1 124.35(9) . 2
O9 Cd1 O3 Cd1 -40.66(17) . 2
O3 Cd1 O3 Cd1 30.27(10) 2 2
O2 Cd1 O3 Cd1 -43.09(6) . 2
O5 Cd1 O3 Cd1 124.61(9) . 2
O7 Cd2 O5 C7 -86.7(2) . .
O11 Cd2 O5 C7 87.2(2) 2_655 .
N2 Cd2 O5 C7 178.4(2) . .
O8 Cd2 O5 C7 13.8(2) . .
O9 Cd2 O5 C7 -175.6(2) . .
O11 Cd2 O5 C7 25.2(3) . .
Cd2 Cd2 O5 C7 46.7(2) 2_655 .
O7 Cd2 O5 Cd1 85.10(9) . .
O11 Cd2 O5 Cd1 -100.91(9) 2_655 .
N2 Cd2 O5 Cd1 -9.77(15) . .
O8 Cd2 O5 Cd1 -174.36(9) . .
O9 Cd2 O5 Cd1 -3.72(7) . .
O11 Cd2 O5 Cd1 -162.99(11) . .
Cd2 Cd2 O5 Cd1 -141.45(6) 2_655 .
O1 Cd1 O5 C7 -104.1(2) . .
N1 Cd1 O5 C7 4.56(19) . .
O9 Cd1 O5 C7 176.8(2) . .
O3 Cd1 O5 C7 90.8(2) 2 .
O2 Cd1 O5 C7 159.61(18) . .
O3 Cd1 O5 C7 4.3(2) . .
Cd1 Cd1 O5 C7 73.6(2) 2 .
O1 Cd1 O5 Cd2 82.91(10) . .
N1 Cd1 O5 Cd2 -168.39(11) . .
O9 Cd1 O5 Cd2 3.85(7) . .
O3 Cd1 O5 Cd2 -82.20(9) 2 .
O2 Cd1 O5 Cd2 -13.34(19) . .
O3 Cd1 O5 Cd2 -168.64(7) . .
Cd1 Cd1 O5 Cd2 -99.38(9) 2 .
O7 Cd2 O8 Cd2 -145.74(6) . 2_655
O11 Cd2 O8 Cd2 43.78(6) 2_655 2_655
O5 Cd2 O8 Cd2 133.49(5) . 2_655
N2 Cd2 O8 Cd2 -31.90(9) . 2_655
O9 Cd2 O8 Cd2 114.50(14) . 2_655
O11 Cd2 O8 Cd2 -40.95(5) . 2_655
O1 Cd1 O9 C8 106.0(3) . .
N1 Cd1 O9 C8 -150.1(2) . .
O3 Cd1 O9 C8 -60.4(3) 2 .
O2 Cd1 O9 C8 10.5(3) . .
O5 Cd1 O9 C8 -161.3(3) . .
O3 Cd1 O9 C8 8.2(3) . .
Cd1 Cd1 O9 C8 -20.6(3) 2 .
O1 Cd1 O9 Cd2 -96.30(9) . .
N1 Cd1 O9 Cd2 7.59(14) . .
O3 Cd1 O9 Cd2 97.24(8) 2 .
O2 Cd1 O9 Cd2 168.16(8) . .
O5 Cd1 O9 Cd2 -3.64(7) . .
O3 Cd1 O9 Cd2 165.87(10) . .
Cd1 Cd1 O9 Cd2 137.09(5) 2 .
O7 Cd2 O9 C8 82.8(2) . .
O11 Cd2 O9 C8 -108.9(2) 2_655 .
O5 Cd2 O9 C8 165.8(2) . .
N2 Cd2 O9 C8 -18.50(19) . .
O8 Cd2 O9 C8 -174.24(18) . .
O11 Cd2 O9 C8 -27.5(2) . .
Cd2 Cd2 O9 C8 -92.1(2) 2_655 .
O7 Cd2 O9 Cd1 -79.23(9) . .
O11 Cd2 O9 Cd1 89.12(9) 2_655 .
O5 Cd2 O9 Cd1 3.75(7) . .
N2 Cd2 O9 Cd1 179.49(10) . .
O8 Cd2 O9 Cd1 23.75(19) . .
O11 Cd2 O9 Cd1 170.46(7) . .
Cd2 Cd2 O9 Cd1 105.87(8) 2_655 .
O7 Cd2 O11 C14 -94.5(2) . .
O11 Cd2 O11 C14 95.66(18) 2_655 .
O5 Cd2 O11 C14 159.49(19) . .
N2 Cd2 O11 C14 -1.72(18) . .
O8 Cd2 O11 C14 171.5(2) . .
O9 Cd2 O11 C14 7.4(2) . .
Cd2 Cd2 O11 C14 129.4(2) 2_655 .
O7 Cd2 O11 Cd2 136.15(8) . 2_655
O11 Cd2 O11 Cd2 -33.74(10) 2_655 2_655
O5 Cd2 O11 Cd2 30.09(18) . 2_655
N2 Cd2 O11 Cd2 -131.12(9) . 2_655
O8 Cd2 O11 Cd2 42.08(6) . 2_655
O9 Cd2 O11 Cd2 -121.96(8) . 2_655
Cd1 O3 C1 O4 69.5(3) 2 .
Cd1 O3 C1 O4 176.8(2) . .
Cd1 O3 C1 C2 -109.0(2) 2 .
Cd1 O3 C1 C2 -1.7(3) . .
C6 N1 C2 C3 1.1(4) . .
Cd1 N1 C2 C3 -169.9(2) . .
C6 N1 C2 C1 179.1(2) . .
Cd1 N1 C2 C1 8.2(3) . .
O4 C1 C2 N1 177.4(2) . .
O3 C1 C2 N1 -4.0(3) . .
O4 C1 C2 C3 -4.6(4) . .
O3 C1 C2 C3 174.0(2) . .
N1 C2 C3 C4 -0.1(4) . .
C1 C2 C3 C4 -178.0(2) . .
C2 C3 C4 C5 -0.4(4) . .
C3 C4 C5 C6 -0.1(4) . .
C2 N1 C6 C5 -1.6(4) . .
Cd1 N1 C6 C5 169.5(2) . .
C2 N1 C6 C7 -179.6(2) . .
Cd1 N1 C6 C7 -8.5(3) . .
C4 C5 C6 N1 1.1(4) . .
C4 C5 C6 C7 178.9(3) . .
Cd2 O5 C7 O6 -19.6(4) . .
Cd1 O5 C7 O6 169.2(2) . .
Cd2 O5 C7 C6 161.01(18) . .
Cd1 O5 C7 C6 -10.2(3) . .
N1 C6 C7 O6 -167.1(3) . .
C5 C6 C7 O6 14.9(4) . .
N1 C6 C7 O5 12.4(4) . .
C5 C6 C7 O5 -165.6(3) . .
Cd1 O9 C8 O10 3.3(5) . .
Cd2 O9 C8 O10 -153.0(3) . .
Cd1 O9 C8 C9 -176.02(18) . .
Cd2 O9 C8 C9 27.6(3) . .
C13 N2 C9 C10 0.0(4) . .
Cd2 N2 C9 C10 -173.8(2) . .
C13 N2 C9 C8 178.4(2) . .
Cd2 N2 C9 C8 4.7(3) . .
O9 C8 C9 N2 -22.2(4) . .
O10 C8 C9 N2 158.4(3) . .
O9 C8 C9 C10 156.3(3) . .
O10 C8 C9 C10 -23.1(4) . .
N2 C9 C10 C11 2.9(5) . .
C8 C9 C10 C11 -175.5(3) . .
C9 C10 C11 C12 -2.9(5) . .
C10 C11 C12 C13 0.2(5) . .
C9 N2 C13 C12 -2.8(4) . .
Cd2 N2 C13 C12 170.7(2) . .
C9 N2 C13 C14 178.4(2) . .
Cd2 N2 C13 C14 -8.1(3) . .
C11 C12 C13 N2 2.7(4) . .
C11 C12 C13 C14 -178.5(3) . .
Cd2 O11 C14 O12 -68.9(4) 2_655 .
Cd2 O11 C14 O12 178.2(2) . .
Cd2 O11 C14 C13 111.4(2) 2_655 .
Cd2 O11 C14 C13 -1.5(3) . .
N2 C13 C14 O12 -173.7(2) . .
C12 C13 C14 O12 7.5(4) . .
N2 C13 C14 O11 6.1(4) . .
C12 C13 C14 O11 -172.7(3) . .
